data_7218485
loop_
_publ_author_name
'\,Serb, Mihaela-Diana'
'Kalf, Irmgard'
'Englert, Ulli'

_publ_section_title
;
 Biguanide and squaric acid as pH-dependent building blocks in crystal
 engineering
;
_journal_issue 46
_journal_name_full CrystEngComm
_journal_page_first 10631
_journal_paper_doi 10.1039/C4CE01643B
_journal_volume 16
_journal_year 2014
_chemical_formula_moiety 'C9 H15 N5, C4 O4, H2 O'
_chemical_formula_sum 'C13 H17 N5 O5'
_chemical_formula_weight 323.32
_chemical_name_systematic
; 
 ? 
;
_space_group_IT_number 14
_symmetry_cell_setting monoclinic
_symmetry_space_group_name_Hall '-P 2ybc'
_symmetry_space_group_name_H-M 'P 1 21/c 1'
_atom_sites_solution_hydrogens geom
_atom_sites_solution_primary direct
_atom_sites_solution_secondary difmap
_audit_creation_method SHELXL-97
_cell_angle_alpha 90.00
_cell_angle_beta 102.833(2)
_cell_angle_gamma 90.00
_cell_formula_units_Z 4
_cell_length_a 8.2558(12)
_cell_length_b 14.578(2)
_cell_length_c 13.1414(19)
_cell_measurement_reflns_used 2364
_cell_measurement_temperature 130(2)
_cell_measurement_theta_max 22.91
_cell_measurement_theta_min 2.53
_cell_volume 1542.1(4)
_computing_cell_refinement 'SAINT-Plus (Bruker, 1999)'
_computing_data_collection 'SMART (Bruker, 2001)'
_computing_data_reduction 'SAINT-Plus (Bruker, 1999)'
_computing_molecular_graphics 'PLATON (Spek, 2009)'
_computing_publication_material 'SHELXL-97 (Sheldrick, 2008)'
_computing_structure_refinement 'SHELXL-97 (Sheldrick, 2008)'
_computing_structure_solution 'SHELXS-97 (Sheldrick, 2008)'
_diffrn_ambient_temperature 130(2)
_diffrn_measured_fraction_theta_full 1.000
_diffrn_measured_fraction_theta_max 1.000
_diffrn_measurement_device_type 'Bruker SMART APEX CCD'
_diffrn_measurement_method '\w scans'
_diffrn_radiation_monochromator graphite
_diffrn_radiation_source 'fine-focus sealed tube'
_diffrn_radiation_type MoK\a
_diffrn_radiation_wavelength 0.71073
_diffrn_reflns_av_R_equivalents 0.0677
_diffrn_reflns_av_sigmaI/netI 0.0683
_diffrn_reflns_limit_h_max 10
_diffrn_reflns_limit_h_min -10
_diffrn_reflns_limit_k_max 18
_diffrn_reflns_limit_k_min -18
_diffrn_reflns_limit_l_max 17
_diffrn_reflns_limit_l_min -17
_diffrn_reflns_number 19615
_diffrn_reflns_theta_full 27.50
_diffrn_reflns_theta_max 27.50
_diffrn_reflns_theta_min 2.12
_diffrn_standards_decay_% 'no decay'
_exptl_absorpt_coefficient_mu 0.109
_exptl_absorpt_correction_type none
_exptl_crystal_colour colourless
_exptl_crystal_density_diffrn 1.393
_exptl_crystal_density_method 'not measured'
_exptl_crystal_description fragment
_exptl_crystal_F_000 680
_exptl_crystal_size_max 0.32
_exptl_crystal_size_mid 0.22
_exptl_crystal_size_min 0.10
_refine_diff_density_max .505
_refine_diff_density_min -.254
_refine_diff_density_rms .054
_refine_ls_extinction_method none
_refine_ls_goodness_of_fit_ref 0.894
_refine_ls_hydrogen_treatment mixed
_refine_ls_matrix_type full
_refine_ls_number_parameters 249
_refine_ls_number_reflns 3538
_refine_ls_number_restraints 10
_refine_ls_restrained_S_all 0.893
_refine_ls_R_factor_all 0.0650
_refine_ls_R_factor_gt 0.0414
_refine_ls_shift/su_max 0.000
_refine_ls_shift/su_mean 0.000
_refine_ls_structure_factor_coef Fsqd
_refine_ls_weighting_details 'calc w=1/[\s^2^(Fo^2^)+(0.0394P)^2^+0.0000P] where P=(Fo^2^+2Fc^2^)/3'
_refine_ls_weighting_scheme calc
_refine_ls_wR_factor_gt 0.0873
_refine_ls_wR_factor_ref 0.0928
_reflns_number_gt 2404
_reflns_number_total 3538
_reflns_threshold_expression >2sigma(I)
_cod_data_source_file c4ce01643b2.cif
_cod_data_source_block 3a
_cod_depositor_comments
;
The following automatic conversions were performed:

'_symmetry_cell_setting' value 'Monoclinic' changed to 'monoclinic'
according to
/usr/data/users/saulius/crontab/automatic-downloads/rss-feeds/RSC/lib/dictionaries/cif_core.dic
dictionary named 'cif_core.dic' version 2.4.2 from 2011-04-26.

Automatic conversion script
Id: cif_fix_values 2827 2014-09-09 07:05:25Z andrius 

 Adding full bibliography for 7218480--7218488.cif.
;
_cod_original_sg_symbol_Hall -P2ybc
_cod_original_sg_symbol_H-M P21/c
_cod_database_code 7218485

loop_
_symmetry_equiv_pos_as_xyz
'x, y, z'
'-x, y+1/2, -z+1/2'
'-x, -y, -z'
'x, -y-1/2, z-1/2'

loop_
_atom_site_label
_atom_site_type_symbol
_atom_site_fract_x
_atom_site_fract_y
_atom_site_fract_z
_atom_site_U_iso_or_equiv
_atom_site_adp_type
_atom_site_occupancy
_atom_site_symmetry_multiplicity
_atom_site_calc_flag
_atom_site_refinement_flags
O1 O 0.77264(13) 0.04240(8) 0.55531(9) 0.0183(3) Uani 1 1 d .
O2 O 0.42185(14) 0.09423(8) 0.62051(9) 0.0196(3) Uani 1 1 d .
C1 C 0.6220(2) 0.01922(11) 0.52549(12) 0.0152(4) Uani 1 1 d .
C2 C 0.4658(2) 0.04285(11) 0.55494(12) 0.0153(4) Uani 1 1 d .
O3 O 0.95848(16) 0.05798(8) 0.15377(9) 0.0250(3) Uani 1 1 d .
O4 O 1.04073(16) 0.14518(8) -0.05638(9) 0.0267(3) Uani 1 1 d .
C3 C 0.9811(2) 0.02653(11) 0.06920(13) 0.0189(4) Uani 1 1 d .
C4 C 1.0184(2) 0.06569(11) -0.02537(13) 0.0188(4) Uani 1 1 d .
N2 N 0.95859(17) 0.23568(10) 0.19288(11) 0.0165(3) Uani 1 1 d D
H120 H 0.974(2) 0.1763(10) 0.1770(15) 0.035(6) Uiso 1 1 d D
N1 N 0.75668(18) 0.18644(10) 0.27294(12) 0.0212(3) Uani 1 1 d D
H110 H 0.821(2) 0.1401(11) 0.2968(14) 0.033(6) Uiso 1 1 d D
N4 N 0.73861(19) 0.33271(10) 0.20455(12) 0.0227(4) Uani 1 1 d D
H140 H 0.634(2) 0.3399(13) 0.2200(15) 0.035(6) Uiso 1 1 d D
H141 H 0.775(2) 0.3727(12) 0.1627(14) 0.038(6) Uiso 1 1 d D
N3 N 1.13897(19) 0.28929(10) 0.09531(12) 0.0195(3) Uani 1 1 d D
H130 H 1.223(2) 0.3266(13) 0.0893(17) 0.047(7) Uiso 1 1 d D
H131 H 1.101(3) 0.2447(13) 0.0469(15) 0.053(7) Uiso 1 1 d D
N5 N 1.09636(18) 0.37332(10) 0.23523(12) 0.0186(3) Uani 1 1 d D
H150 H 1.065(2) 0.3750(13) 0.2971(13) 0.037(6) Uiso 1 1 d D
H151 H 1.137(2) 0.4239(11) 0.2132(14) 0.024(5) Uiso 1 1 d D
C12 C 0.8145(2) 0.25387(11) 0.22492(13) 0.0171(4) Uani 1 1 d .
C11 C 0.6006(2) 0.18951(12) 0.30403(14) 0.0204(4) Uani 1 1 d .
C6 C 0.4757(2) 0.12928(12) 0.25726(14) 0.0237(4) Uani 1 1 d .
C7 C 0.3278(2) 0.13234(14) 0.29194(15) 0.0302(5) Uani 1 1 d .
H7 H 0.2398 0.0918 0.2623 0.036 Uiso 1 1 calc R
C8 C 0.3070(2) 0.19276(14) 0.36788(16) 0.0324(5) Uani 1 1 d .
H8 H 0.2045 0.1940 0.3894 0.039 Uiso 1 1 calc R
C9 C 0.4322(2) 0.25150(14) 0.41338(16) 0.0334(5) Uani 1 1 d .
H9 H 0.4168 0.2931 0.4661 0.040 Uiso 1 1 calc R
C10 C 0.5806(2) 0.24950(13) 0.38177(15) 0.0288(5) Uani 1 1 d .
H10 H 0.6688 0.2892 0.4133 0.035 Uiso 1 1 calc R
C5 C 0.4971(3) 0.06301(14) 0.17432(16) 0.0394(5) Uani 1 1 d .
H5C H 0.5591 0.0926 0.1278 0.059 Uiso 1 1 calc R
H5D H 0.3878 0.0439 0.1340 0.059 Uiso 1 1 calc R
H5E H 0.5585 0.0091 0.2068 0.059 Uiso 1 1 calc R
C13 C 1.0666(2) 0.30190(11) 0.17351(13) 0.0159(4) Uani 1 1 d .
O5 O 0.91643(17) 0.04298(9) 0.38269(10) 0.0229(3) Uani 1 1 d D
H5A H 0.875(2) 0.0434(14) 0.4354(14) 0.043(7) Uiso 1 1 d D
H5B H 1.019(2) 0.0264(16) 0.3963(17) 0.060(8) Uiso 1 1 d D

loop_
_atom_site_aniso_label
_atom_site_aniso_U_11
_atom_site_aniso_U_22
_atom_site_aniso_U_33
_atom_site_aniso_U_23
_atom_site_aniso_U_13
_atom_site_aniso_U_12
O1 0.0135(6) 0.0215(7) 0.0205(6) -0.0040(5) 0.0051(5) -0.0008(5)
O2 0.0182(6) 0.0212(7) 0.0206(6) -0.0063(5) 0.0071(5) 0.0014(5)
C1 0.0161(9) 0.0159(9) 0.0142(9) 0.0017(7) 0.0044(7) 0.0025(7)
C2 0.0174(9) 0.0151(8) 0.0139(8) 0.0018(7) 0.0048(7) 0.0004(7)
O3 0.0418(8) 0.0182(7) 0.0198(7) -0.0037(5) 0.0171(6) -0.0049(6)
O4 0.0461(8) 0.0159(7) 0.0215(7) -0.0019(5) 0.0147(6) -0.0075(6)
C3 0.0233(9) 0.0164(9) 0.0185(9) -0.0014(7) 0.0076(7) -0.0023(7)
C4 0.0236(10) 0.0159(9) 0.0186(9) -0.0010(7) 0.0081(7) -0.0026(7)
N2 0.0184(7) 0.0117(7) 0.0214(8) -0.0010(6) 0.0088(6) -0.0011(6)
N1 0.0200(8) 0.0170(8) 0.0295(9) 0.0094(7) 0.0119(7) 0.0050(7)
N4 0.0206(9) 0.0196(8) 0.0312(9) 0.0112(7) 0.0129(7) 0.0048(7)
N3 0.0231(8) 0.0187(8) 0.0192(8) -0.0016(7) 0.0102(7) -0.0058(7)
N5 0.0254(9) 0.0149(8) 0.0169(8) -0.0007(6) 0.0079(7) -0.0028(6)
C12 0.0184(9) 0.0170(9) 0.0159(9) -0.0009(7) 0.0040(7) 0.0009(7)
C11 0.0189(9) 0.0191(9) 0.0257(10) 0.0113(8) 0.0105(8) 0.0052(7)
C6 0.0235(10) 0.0247(10) 0.0238(10) 0.0113(8) 0.0069(8) 0.0040(8)
C7 0.0205(10) 0.0371(12) 0.0321(12) 0.0179(9) 0.0037(8) 0.0002(9)
C8 0.0250(11) 0.0451(13) 0.0319(12) 0.0200(10) 0.0163(9) 0.0150(10)
C9 0.0387(12) 0.0342(12) 0.0330(12) 0.0083(9) 0.0204(10) 0.0125(10)
C10 0.0314(11) 0.0269(11) 0.0311(11) 0.0053(9) 0.0137(9) 0.0030(9)
C5 0.0376(13) 0.0452(14) 0.0368(13) 0.0015(11) 0.0108(10) -0.0023(10)
C13 0.0157(9) 0.0160(9) 0.0161(9) 0.0029(7) 0.0036(7) 0.0018(7)
O5 0.0237(8) 0.0266(7) 0.0207(7) 0.0045(6) 0.0100(6) 0.0078(6)

loop_
_atom_type_symbol
_atom_type_description
_atom_type_scat_dispersion_real
_atom_type_scat_dispersion_imag
_atom_type_scat_source
C C .0033 .0016 'International Tables Vol C Tables 4.2.6.8 and 6.1.1.4'
H H .0000 .0000 'International Tables Vol C Tables 4.2.6.8 and 6.1.1.4'
N N .0061 .0033 'International Tables Vol C Tables 4.2.6.8 and 6.1.1.4'
O O .0106 .0060 'International Tables Vol C Tables 4.2.6.8 and 6.1.1.4'

loop_
_geom_angle_atom_site_label_1
_geom_angle_atom_site_label_2
_geom_angle_atom_site_label_3
_geom_angle
_geom_angle_site_symmetry_1
_geom_angle_site_symmetry_3
O1 C1 C2 133.47(15) . 3_656
O1 C1 C2 135.82(16) . .
C2 C1 C2 90.71(13) 3_656 .
O2 C2 C1 134.11(15) . 3_656
O2 C2 C1 136.60(16) . .
C1 C2 C1 89.29(13) 3_656 .
O3 C3 C4 135.40(16) . .
O3 C3 C4 134.33(16) . 3_755
C4 C3 C4 90.28(13) . 3_755
O4 C4 C3 135.28(16) . .
O4 C4 C3 134.99(16) . 3_755
C3 C4 C3 89.72(13) . 3_755
C12 N2 C13 124.23(14) . .
C12 N2 H120 115.3(12) . .
C13 N2 H120 120.0(12) . .
C12 N1 C11 123.89(15) . .
C12 N1 H110 119.7(13) . .
C11 N1 H110 115.7(13) . .
C12 N4 H140 118.5(12) . .
C12 N4 H141 119.1(12) . .
H140 N4 H141 120.7(17) . .
C13 N3 H130 118.7(14) . .
C13 N3 H131 119.9(14) . .
H130 N3 H131 121.4(19) . .
C13 N5 H150 121.7(12) . .
C13 N5 H151 119.5(12) . .
H150 N5 H151 118.3(17) . .
N4 C12 N1 123.19(16) . .
N4 C12 N2 121.01(15) . .
N1 C12 N2 115.76(15) . .
C10 C11 C6 121.88(17) . .
C10 C11 N1 119.46(16) . .
C6 C11 N1 118.62(16) . .
C11 C6 C7 116.90(18) . .
C11 C6 C5 122.28(17) . .
C7 C6 C5 120.82(18) . .
C8 C7 C6 121.24(19) . .
C8 C7 H7 119.4 . .
C6 C7 H7 119.4 . .
C7 C8 C9 120.93(18) . .
C7 C8 H8 119.5 . .
C9 C8 H8 119.5 . .
C8 C9 C10 119.29(19) . .
C8 C9 H9 120.4 . .
C10 C9 H9 120.4 . .
C9 C10 C11 119.75(19) . .
C9 C10 H10 120.1 . .
C11 C10 H10 120.1 . .
C6 C5 H5C 109.5 . .
C6 C5 H5D 109.5 . .
H5C C5 H5D 109.5 . .
C6 C5 H5E 109.5 . .
H5C C5 H5E 109.5 . .
H5D C5 H5E 109.5 . .
N5 C13 N3 122.79(16) . .
N5 C13 N2 118.92(15) . .
N3 C13 N2 118.26(15) . .
H5A O5 H5B 113(2) . .

loop_
_geom_bond_atom_site_label_1
_geom_bond_atom_site_label_2
_geom_bond_distance
_geom_bond_site_symmetry_2
O1 C1 1.2642(19) .
O2 C2 1.2547(19) .
C1 C2 1.456(2) 3_656
C1 C2 1.467(2) .
C2 C1 1.456(2) 3_656
O3 C3 1.2542(19) .
O4 C4 1.2554(19) .
C3 C4 1.461(2) .
C3 C4 1.463(2) 3_755
C4 C3 1.463(2) 3_755
N2 C12 1.373(2) .
N2 C13 1.376(2) .
N2 H120 0.906(14) .
N1 C12 1.314(2) .
N1 C11 1.437(2) .
N1 H110 0.873(14) .
N4 C12 1.308(2) .
N4 H140 0.933(14) .
N4 H141 0.898(14) .
N3 C13 1.311(2) .
N3 H130 0.901(15) .
N3 H131 0.915(15) .
N5 C13 1.309(2) .
N5 H150 0.906(15) .
N5 H151 0.885(14) .
C11 C10 1.382(3) .
C11 C6 1.389(2) .
C6 C7 1.396(2) .
C6 C5 1.496(3) .
C7 C8 1.370(3) .
C7 H7 0.9500 .
C8 C9 1.373(3) .
C8 H8 0.9500 .
C9 C10 1.378(3) .
C9 H9 0.9500 .
C10 H10 0.9500 .
C5 H5C 0.9800 .
C5 H5D 0.9800 .
C5 H5E 0.9800 .
O5 H5A 0.839(15) .
O5 H5B 0.859(16) .
